data_4062955
_journal_name_full Organometallics
_journal_paper_doi 10.1021/om0497902
_journal_year 2004
_chemical_formula_sum 'C25 H21 Cl3 N O2'
_chemical_formula_weight 473.78
_space_group_IT_number 14
_symmetry_cell_setting monoclinic
_symmetry_space_group_name_Hall '-P 2yn'
_symmetry_space_group_name_H-M 'P 1 21/n 1'
_cell_angle_alpha 90.0000(10)
_cell_angle_beta 99.470(2)
_cell_angle_gamma 90.0000(10)
_cell_formula_units_Z 4
_cell_length_a 8.5187(8)
_cell_length_b 14.5148(15)
_cell_length_c 18.5729(19)
_cell_measurement_temperature 163(2)
_cell_volume 2265.2(4)
_diffrn_ambient_temperature 163(2)
_exptl_crystal_density_diffrn 1.389
_cod_depositor_comments
;
The following automatic conversions were performed:
'_symmetry_cell_setting' value 'Monoclinic' changed to 'monoclinic'
according to '/home/saulius/struct/CIF-dictionaries/cif_core.dic'
dictionary named 'cif_core.dic' version 2.4.1 from 2010-06-29.

Automatic conversion script
Id: cif_fix_enum 1527 2010-12-29 10:47:43Z saulius 
;
_cod_original_sg_symbol_H-M 'P 21/n'
_cod_database_code 4062955

loop_
_symmetry_equiv_pos_as_xyz
'x, y, z'
'-x+1/2, y+1/2, -z+1/2'
'-x, -y, -z'
'x-1/2, -y-1/2, z-1/2'

loop_
_atom_site_label
_atom_site_type_symbol
_atom_site_fract_x
_atom_site_fract_y
_atom_site_fract_z
_atom_site_U_iso_or_equiv
_atom_site_adp_type
_atom_site_occupancy
_atom_site_symmetry_multiplicity
_atom_site_calc_flag
_atom_site_refinement_flags
_atom_site_disorder_assembly
_atom_site_disorder_group
N1 N 0.7033(2) 0.52208(12) 0.01881(9) 0.0232(4) Uani 1 1 d . . .
C1 C 0.5682(3) 0.49415(14) 0.03043(11) 0.0224(5) Uani 1 1 d . . .
C2 C 0.5364(3) 0.45049(17) 0.09971(11) 0.0346(6) Uani 1 1 d . . .
H2A H 0.4212 0.4455 0.0985 0.052 Uiso 1 1 calc R . .
H2B H 0.5829 0.4885 0.1414 0.052 Uiso 1 1 calc R . .
H2C H 0.5842 0.3889 0.1046 0.052 Uiso 1 1 calc R . .
C3 C 0.8395(3) 0.51334(15) 0.07401(11) 0.0221(5) Uani 1 1 d . . .
C4 C 0.8764(3) 0.58447(15) 0.12556(11) 0.0229(5) Uani 1 1 d . . .
C5 C 1.0172(3) 0.57782(16) 0.17592(11) 0.0252(5) Uani 1 1 d . . .
H5A H 1.0428 0.6254 0.2110 0.030 Uiso 1 1 calc R . .
C6 C 1.1209(3) 0.50384(15) 0.17643(11) 0.0240(5) Uani 1 1 d . . .
C7 C 1.0800(3) 0.43452(16) 0.12509(11) 0.0244(5) Uani 1 1 d . . .
H7A H 1.1496 0.3834 0.1248 0.029 Uiso 1 1 calc R . .
C8 C 0.9403(3) 0.43732(15) 0.07389(11) 0.0233(5) Uani 1 1 d . . .
O9 O 0.77385(18) 0.70247(11) 0.19609(8) 0.0292(4) Uani 1 1 d . . .
C9 C 0.7714(3) 0.66301(15) 0.12808(11) 0.0243(5) Uani 1 1 d . . .
C10 C 0.6699(3) 0.71161(16) 0.07845(13) 0.0347(6) Uani 1 1 d . . .
H10A H 0.6451 0.6995 0.0276 0.042 Uiso 1 1 calc R . .
C11 C 0.6077(3) 0.78376(17) 0.11650(13) 0.0366(6) Uani 1 1 d . . .
H11A H 0.5340 0.8293 0.0956 0.044 Uiso 1 1 calc R . .
C12 C 0.6709(3) 0.77646(16) 0.18680(13) 0.0316(6) Uani 1 1 d . . .
C13 C 0.6537(3) 0.82872(18) 0.25400(13) 0.0466(7) Uani 1 1 d . . .
H13A H 0.5841 0.8820 0.2409 0.070 Uiso 1 1 calc R . .
H13B H 0.7585 0.8500 0.2780 0.070 Uiso 1 1 calc R . .
H13C H 0.6071 0.7886 0.2873 0.070 Uiso 1 1 calc R . .
C14 C 1.2733(3) 0.49874(16) 0.22832(11) 0.0256(5) Uani 1 1 d . . .
C15 C 1.3660(3) 0.57719(17) 0.24661(12) 0.0310(6) Uani 1 1 d . . .
H15A H 1.3293 0.6352 0.2269 0.037 Uiso 1 1 calc R . .
C16 C 1.5107(3) 0.57187(19) 0.29305(13) 0.0393(7) Uani 1 1 d . . .
H16A H 1.5722 0.6259 0.3053 0.047 Uiso 1 1 calc R . .
C17 C 1.5651(3) 0.48753(19) 0.32144(13) 0.0384(7) Uani 1 1 d . . .
H17A H 1.6649 0.4835 0.3528 0.046 Uiso 1 1 calc R . .
C18 C 1.4752(3) 0.40940(18) 0.30439(12) 0.0350(6) Uani 1 1 d . . .
H18A H 1.5126 0.3515 0.3241 0.042 Uiso 1 1 calc R . .
C19 C 1.3303(3) 0.41532(17) 0.25845(12) 0.0302(6) Uani 1 1 d . . .
H19A H 1.2685 0.3611 0.2473 0.036 Uiso 1 1 calc R . .
O20 O 0.99749(18) 0.28335(11) 0.04049(8) 0.0303(4) Uani 1 1 d . . .
C20 C 0.9036(3) 0.36075(15) 0.02280(11) 0.0243(5) Uani 1 1 d . . .
C21 C 0.7991(3) 0.34269(16) -0.03882(11) 0.0282(6) Uani 1 1 d . . .
H21A H 0.7203 0.3835 -0.0628 0.034 Uiso 1 1 calc R . .
C22 C 0.8286(3) 0.25207(17) -0.06083(12) 0.0317(6) Uani 1 1 d . . .
H22A H 0.7738 0.2211 -0.1026 0.038 Uiso 1 1 calc R . .
C23 C 0.9482(3) 0.21767(16) -0.01210(12) 0.0301(6) Uani 1 1 d . . .
C24 C 1.0318(3) 0.12834(17) -0.00209(13) 0.0458(7) Uani 1 1 d . . .
H24A H 0.9781 0.0837 -0.0374 0.069 Uiso 1 1 calc R . .
H24B H 1.0307 0.1057 0.0475 0.069 Uiso 1 1 calc R . .
H24C H 1.1421 0.1363 -0.0097 0.069 Uiso 1 1 calc R . .
Cl31 Cl 0.37771(9) 0.21421(5) 0.14128(4) 0.0558(2) Uani 1 1 d . . .
C31 C 0.5245(3) 0.13226(18) 0.13423(13) 0.0432(7) Uani 1 1 d . . .
H31A H 0.5931 0.1254 0.1831 0.052 Uiso 1 1 calc R . .
Cl32 Cl 0.64425(9) 0.16823(6) 0.07083(4) 0.0554(2) Uani 1 1 d . . .
Cl33 Cl 0.43616(11) 0.02596(5) 0.10866(5) 0.0749(3) Uani 1 1 d . . .

loop_
_atom_site_aniso_label
_atom_site_aniso_U_11
_atom_site_aniso_U_22
_atom_site_aniso_U_33
_atom_site_aniso_U_23
_atom_site_aniso_U_13
_atom_site_aniso_U_12
N1 0.0222(11) 0.0235(11) 0.0241(10) -0.0014(8) 0.0046(9) 0.0006(9)
C1 0.0264(15) 0.0169(13) 0.0245(12) -0.0015(9) 0.0056(10) 0.0021(11)
C2 0.0265(15) 0.0468(18) 0.0300(13) 0.0109(11) 0.0033(11) -0.0020(12)
C3 0.0200(13) 0.0268(14) 0.0205(11) 0.0018(10) 0.0061(10) -0.0017(11)
C4 0.0242(14) 0.0239(13) 0.0218(12) -0.0001(10) 0.0076(10) -0.0001(11)
C5 0.0287(14) 0.0250(13) 0.0225(12) -0.0029(10) 0.0057(11) -0.0022(11)
C6 0.0238(14) 0.0247(14) 0.0241(12) 0.0011(10) 0.0057(10) -0.0013(11)
C7 0.0215(14) 0.0252(13) 0.0278(12) 0.0015(10) 0.0076(10) 0.0033(11)
C8 0.0227(14) 0.0251(14) 0.0234(12) 0.0015(10) 0.0080(10) -0.0006(11)
O9 0.0287(10) 0.0296(10) 0.0293(9) -0.0059(7) 0.0045(7) 0.0030(8)
C9 0.0233(14) 0.0249(14) 0.0247(12) -0.0029(10) 0.0036(10) -0.0018(11)
C10 0.0456(17) 0.0252(14) 0.0305(13) -0.0046(11) -0.0018(12) 0.0053(13)
C11 0.0366(16) 0.0244(14) 0.0457(16) -0.0017(12) -0.0020(13) 0.0071(12)
C12 0.0257(14) 0.0238(14) 0.0463(15) -0.0056(11) 0.0088(12) 0.0046(12)
C13 0.0542(19) 0.0385(17) 0.0490(16) -0.0115(13) 0.0139(14) 0.0098(14)
C14 0.0230(14) 0.0323(15) 0.0233(12) -0.0015(10) 0.0090(10) 0.0019(12)
C15 0.0322(15) 0.0272(14) 0.0328(13) 0.0012(11) 0.0031(12) 0.0023(12)
C16 0.0332(16) 0.0424(18) 0.0392(15) -0.0030(12) -0.0034(13) -0.0089(13)
C17 0.0270(15) 0.0513(19) 0.0341(14) 0.0022(13) -0.0036(12) 0.0022(14)
C18 0.0317(16) 0.0356(16) 0.0363(14) 0.0060(12) 0.0011(12) 0.0042(13)
C19 0.0279(15) 0.0323(15) 0.0306(13) -0.0004(11) 0.0054(11) -0.0023(12)
O20 0.0352(10) 0.0244(9) 0.0300(9) -0.0021(7) 0.0012(8) 0.0039(8)
C20 0.0250(14) 0.0220(13) 0.0278(12) 0.0005(10) 0.0098(10) 0.0018(11)
C21 0.0293(15) 0.0303(15) 0.0240(12) -0.0029(10) 0.0011(11) 0.0027(12)
C22 0.0365(16) 0.0334(15) 0.0250(12) -0.0077(11) 0.0043(11) -0.0026(12)
C23 0.0411(17) 0.0226(14) 0.0279(13) -0.0067(11) 0.0097(12) -0.0012(12)
C24 0.065(2) 0.0287(16) 0.0422(15) -0.0048(12) 0.0054(14) 0.0061(15)
Cl31 0.0659(5) 0.0415(5) 0.0657(5) 0.0095(4) 0.0279(4) 0.0160(4)
C31 0.0466(18) 0.0452(18) 0.0395(15) 0.0100(13) 0.0117(13) 0.0114(14)
Cl32 0.0446(5) 0.0785(6) 0.0452(4) 0.0136(4) 0.0137(3) 0.0030(4)
Cl33 0.0894(7) 0.0354(5) 0.1060(7) 0.0015(4) 0.0340(6) 0.0030(4)

loop_
_geom_bond_atom_site_label_1
_geom_bond_atom_site_label_2
_geom_bond_distance
_geom_bond_site_symmetry_2
_geom_bond_publ_flag
N1 C1 1.271(3) . ?
N1 C3 1.422(3) . ?
C1 C1 1.492(4) 3_665 ?
C1 C2 1.499(3) . ?
C3 C8 1.398(3) . ?
C3 C4 1.408(3) . ?
C4 C5 1.398(3) . ?
C4 C9 1.455(3) . ?
C5 C6 1.390(3) . ?
C6 C7 1.391(3) . ?
C6 C14 1.486(3) . ?
C7 C8 1.396(3) . ?
C8 C20 1.461(3) . ?
O9 C12 1.379(3) . ?
O9 C9 1.384(2) . ?
C9 C10 1.354(3) . ?
C10 C11 1.414(3) . ?
C11 C12 1.332(3) . ?
C12 C13 1.488(3) . ?
C14 C19 1.388(3) . ?
C14 C15 1.396(3) . ?
C15 C16 1.385(3) . ?
C16 C17 1.383(3) . ?
C17 C18 1.376(3) . ?
C18 C19 1.383(3) . ?
O20 C23 1.380(2) . ?
O20 C20 1.387(3) . ?
C20 C21 1.355(3) . ?
C21 C22 1.412(3) . ?
C22 C23 1.342(3) . ?
C23 C24 1.477(3) . ?
Cl31 C31 1.746(3) . ?
C31 Cl33 1.748(3) . ?
C31 Cl32 1.760(3) . ?
